data_2214489
loop_
_publ_author_name
'Sarojini, B. K.'
'Narayana, B.'
'Sunil, K.'
'Yathirajan, H. S.'
'Bolte, Michael'

_publ_section_title
;
 <i>N</i>'-Isopropylidene-6-methoxy-2-naphthohydrazide
;
_journal_coeditor_code AT2341
_journal_issue 8
_journal_name_full 'Acta Crystallographica Section E'
_journal_page_first o3551
_journal_page_last o3551
_journal_paper_doi 10.1107/S1600536807034599
_journal_volume 63
_journal_year 2007
_chemical_formula_iupac 'C15 H16 N2 O2'
_chemical_formula_moiety 'C15 H16 N2 O2'
_chemical_formula_sum 'C15 H16 N2 O2'
_chemical_formula_weight 256.30
_chemical_name_systematic
;
N'-Isopropylidene-6-methoxy-2-naphthohydrazide
;
_space_group_IT_number 9
_symmetry_cell_setting monoclinic
_symmetry_space_group_name_Hall 'C -2yc'
_symmetry_space_group_name_H-M 'C 1 c 1'
_atom_sites_solution_hydrogens geom
_atom_sites_solution_primary direct
_atom_sites_solution_secondary difmap
_audit_creation_method SHELXL-97
_cell_angle_alpha 90.00
_cell_angle_beta 91.673(9)
_cell_angle_gamma 90.00
_cell_formula_units_Z 4
_cell_length_a 24.037(3)
_cell_length_b 5.9957(4)
_cell_length_c 9.3014(10)
_cell_measurement_reflns_used 8050
_cell_measurement_temperature 173(2)
_cell_measurement_theta_max 27.2
_cell_measurement_theta_min 3.6
_cell_volume 1339.9(2)
_computing_cell_refinement X-AREA
_computing_data_collection 'X-AREA (Stoe & Cie, 2001)'
_computing_data_reduction X-AREA
_computing_molecular_graphics 'PLATON (Spek, 2003) and XP in SHELXTL-Plus (Sheldrick, 1991)'
_computing_publication_material SHELXL97
_computing_structure_refinement 'SHELXL97 (Sheldrick, 1997)'
_computing_structure_solution 'SHELXS97 (Sheldrick, 1990)'
_diffrn_ambient_temperature 173(2)
_diffrn_measured_fraction_theta_full 0.996
_diffrn_measured_fraction_theta_max 0.996
_diffrn_measurement_device_type 'Stoe IPDS II two-circle'
_diffrn_measurement_method \w
_diffrn_radiation_monochromator graphite
_diffrn_radiation_source 'fine-focus sealed tube'
_diffrn_radiation_type MoK\a
_diffrn_radiation_wavelength 0.71073
_diffrn_reflns_av_R_equivalents 0.0372
_diffrn_reflns_av_sigmaI/netI 0.0202
_diffrn_reflns_limit_h_max 30
_diffrn_reflns_limit_h_min -27
_diffrn_reflns_limit_k_max 7
_diffrn_reflns_limit_k_min -7
_diffrn_reflns_limit_l_max 12
_diffrn_reflns_limit_l_min -12
_diffrn_reflns_number 8435
_diffrn_reflns_theta_full 25.00
_diffrn_reflns_theta_max 27.53
_diffrn_reflns_theta_min 3.50
_diffrn_standards_number 0
_exptl_absorpt_coefficient_mu 0.086
_exptl_absorpt_correction_type none
_exptl_crystal_colour colourless
_exptl_crystal_density_diffrn 1.270
_exptl_crystal_density_method 'not measured'
_exptl_crystal_description rod
_exptl_crystal_F_000 544
_exptl_crystal_size_max 0.38
_exptl_crystal_size_mid 0.24
_exptl_crystal_size_min 0.24
_refine_diff_density_max 0.237
_refine_diff_density_min -0.154
_refine_ls_extinction_coef 0.014(3)
_refine_ls_extinction_expression Fc^*^=kFc[1+0.001xFc^2^\l^3^/sin(2\q)]^-1/4^
_refine_ls_extinction_method SHELXL97
_refine_ls_goodness_of_fit_ref 1.071
_refine_ls_hydrogen_treatment mixed
_refine_ls_matrix_type full
_refine_ls_number_parameters 180
_refine_ls_number_reflns 1539
_refine_ls_number_restraints 2
_refine_ls_restrained_S_all 1.071
_refine_ls_R_factor_all 0.0319
_refine_ls_R_factor_gt 0.0312
_refine_ls_shift/su_max 0.000
_refine_ls_shift/su_mean 0.000
_refine_ls_structure_factor_coef Fsqd
_refine_ls_weighting_details 'calc w=1/[\s^2^(Fo^2^)+(0.0635P)^2^+0.1264P] where P=(Fo^2^+2Fc^2^)/3'
_refine_ls_weighting_scheme calc
_refine_ls_wR_factor_gt 0.0863
_refine_ls_wR_factor_ref 0.0869
_reflns_number_gt 1506
_reflns_number_total 1539
_reflns_threshold_expression I>2\s(I)
_cod_data_source_file at2341.cif
_cod_data_source_block I
_cod_original_sg_symbol_H-M 'C c'
_cod_database_code 2214489
_cod_database_fobs_code 2214489

loop_
_symmetry_equiv_pos_as_xyz
'x, y, z'
'x, -y, z+1/2'
'x+1/2, y+1/2, z'
'x+1/2, -y+1/2, z+1/2'

loop_
_atom_site_type_symbol
_atom_site_label
_atom_site_fract_x
_atom_site_fract_y
_atom_site_fract_z
_atom_site_U_iso_or_equiv
_atom_site_adp_type
_atom_site_calc_flag
_atom_site_refinement_flags
_atom_site_occupancy
N N1 0.61518(6) 0.6094(2) 0.48733(13) 0.0305(3) Uani d . 1
H H1 0.6241(8) 0.630(3) 0.398(2) 0.033(5) Uiso d . 1
N N2 0.56452(7) 0.6965(3) 0.53277(15) 0.0438(4) Uani d . 1
O O1 0.62273(6) 0.3857(2) 0.68512(13) 0.0409(3) Uani d . 1
O O2 0.93004(5) 0.1401(2) 0.23424(16) 0.0483(4) Uani d . 1
C C1 0.69319(6) 0.3547(2) 0.51132(14) 0.0274(3) Uani d . 1
C C2 0.72496(6) 0.4663(2) 0.41240(16) 0.0282(3) Uani d . 1
H H2 0.7124 0.6055 0.3751 0.034 Uiso calc R 1
C C3 0.77597(6) 0.3761(2) 0.36589(15) 0.0276(3) Uani d . 1
C C4 0.80881(7) 0.4902(3) 0.26298(18) 0.0338(3) Uani d . 1
H H4 0.7960 0.6276 0.2234 0.041 Uiso calc R 1
C C5 0.85828(7) 0.4036(3) 0.22131(19) 0.0373(4) Uani d . 1
H H5 0.8792 0.4789 0.1510 0.045 Uiso calc R 1
C C6 0.87878(7) 0.2009(3) 0.28263(18) 0.0363(4) Uani d . 1
C C7 0.84830(7) 0.0842(3) 0.38110(17) 0.0344(3) Uani d . 1
H H7 0.8622 -0.0514 0.4208 0.041 Uiso calc R 1
C C8 0.79556(6) 0.1691(2) 0.42301(15) 0.0284(3) Uani d . 1
C C9 0.76168(7) 0.0543(2) 0.52314(16) 0.0315(3) Uani d . 1
H H9 0.7735 -0.0858 0.5607 0.038 Uiso calc R 1
C C10 0.71221(7) 0.1449(2) 0.56560(15) 0.0308(3) Uani d . 1
H H10 0.6903 0.0663 0.6323 0.037 Uiso calc R 1
C C11 0.64049(6) 0.4497(3) 0.56888(14) 0.0291(3) Uani d . 1
C C12 0.54904(7) 0.8804(3) 0.47282(16) 0.0365(4) Uani d . 1
C C13 0.49405(11) 0.9730(6) 0.5149(3) 0.0729(9) Uani d . 1
H H13A 0.4769 0.8719 0.5835 0.109 Uiso calc R 1
H H13B 0.4697 0.9880 0.4291 0.109 Uiso calc R 1
H H13C 0.4996 1.1196 0.5596 0.109 Uiso calc R 1
C C14 0.58033(8) 1.0116(3) 0.3649(2) 0.0425(4) Uani d . 1
H H14A 0.6202 1.0062 0.3895 0.064 Uiso calc R 1
H H14B 0.5676 1.1669 0.3655 0.064 Uiso calc R 1
H H14C 0.5736 0.9478 0.2690 0.064 Uiso calc R 1
C C15 0.95677(9) -0.0466(4) 0.3035(3) 0.0538(5) Uani d . 1
H H15A 0.9593 -0.0207 0.4075 0.081 Uiso calc R 1
H H15B 0.9942 -0.0649 0.2664 0.081 Uiso calc R 1
H H15C 0.9350 -0.1820 0.2838 0.081 Uiso calc R 1

loop_
_atom_site_aniso_label
_atom_site_aniso_U_11
_atom_site_aniso_U_22
_atom_site_aniso_U_33
_atom_site_aniso_U_12
_atom_site_aniso_U_13
_atom_site_aniso_U_23
N1 0.0336(7) 0.0371(7) 0.0210(6) 0.0077(5) 0.0070(5) 0.0023(5)
N2 0.0427(8) 0.0602(10) 0.0294(6) 0.0208(7) 0.0142(6) 0.0113(6)
O1 0.0504(7) 0.0507(7) 0.0218(5) 0.0072(5) 0.0062(4) 0.0086(5)
O2 0.0358(7) 0.0496(8) 0.0601(8) 0.0133(6) 0.0107(6) 0.0061(6)
C1 0.0316(7) 0.0270(7) 0.0235(6) -0.0004(5) -0.0019(5) -0.0013(5)
C2 0.0310(7) 0.0249(7) 0.0287(7) 0.0011(5) -0.0019(5) 0.0027(5)
C3 0.0276(7) 0.0251(7) 0.0301(7) -0.0007(5) -0.0019(5) 0.0011(5)
C4 0.0310(7) 0.0307(7) 0.0395(8) 0.0011(6) 0.0007(6) 0.0088(6)
C5 0.0306(8) 0.0377(8) 0.0438(9) -0.0010(6) 0.0038(6) 0.0070(6)
C6 0.0317(8) 0.0357(8) 0.0414(8) 0.0051(6) 0.0013(6) -0.0001(7)
C7 0.0358(8) 0.0283(7) 0.0392(8) 0.0064(6) 0.0006(6) -0.0008(6)
C8 0.0317(8) 0.0238(6) 0.0294(7) 0.0005(5) -0.0028(5) -0.0013(5)
C9 0.0393(8) 0.0225(6) 0.0326(8) 0.0016(5) -0.0030(6) 0.0031(5)
C10 0.0390(8) 0.0271(7) 0.0261(6) -0.0018(5) 0.0005(5) 0.0029(5)
C11 0.0356(7) 0.0321(7) 0.0196(6) -0.0007(6) 0.0007(5) -0.0010(5)
C12 0.0372(8) 0.0485(9) 0.0241(7) 0.0111(7) 0.0017(5) -0.0021(6)
C13 0.0629(15) 0.099(2) 0.0581(13) 0.0480(14) 0.0258(11) 0.0284(13)
C14 0.0404(8) 0.0315(8) 0.0555(10) 0.0012(6) -0.0009(8) 0.0041(7)
C15 0.0437(11) 0.0486(11) 0.0692(13) 0.0189(8) 0.0049(9) 0.0008(10)

loop_
_atom_type_symbol
_atom_type_description
_atom_type_scat_dispersion_real
_atom_type_scat_dispersion_imag
_atom_type_scat_source
C C 0.0033 0.0016 'International Tables Vol C Tables 4.2.6.8 and 6.1.1.4'
H H 0.0000 0.0000 'International Tables Vol C Tables 4.2.6.8 and 6.1.1.4'
N N 0.0061 0.0033 'International Tables Vol C Tables 4.2.6.8 and 6.1.1.4'
O O 0.0106 0.0060 'International Tables Vol C Tables 4.2.6.8 and 6.1.1.4'

loop_
_geom_angle_atom_site_label_1
_geom_angle_atom_site_label_2
_geom_angle_atom_site_label_3
_geom_angle
C11 N1 N2 118.32(12)
C11 N1 H1 121.1(13)
N2 N1 H1 118.2(13)
C12 N2 N1 115.58(13)
C6 O2 C15 117.03(15)
C2 C1 C10 118.95(14)
C2 C1 C11 122.73(13)
C10 C1 C11 118.26(12)
C1 C2 C3 121.09(13)
C1 C2 H2 119.5
C3 C2 H2 119.5
C2 C3 C8 119.83(12)
C2 C3 C4 121.29(13)
C8 C3 C4 118.87(13)
C5 C4 C3 120.66(14)
C5 C4 H4 119.7
C3 C4 H4 119.7
C4 C5 C6 120.35(15)
C4 C5 H5 119.8
C6 C5 H5 119.8
O2 C6 C7 125.58(15)
O2 C6 C5 113.48(14)
C7 C6 C5 120.94(14)
C6 C7 C8 119.49(14)
C6 C7 H7 120.3
C8 C7 H7 120.3
C3 C8 C7 119.61(13)
C3 C8 C9 118.25(13)
C7 C8 C9 122.13(13)
C10 C9 C8 120.66(13)
C10 C9 H9 119.7
C8 C9 H9 119.7
C9 C10 C1 121.18(13)
C9 C10 H10 119.4
C1 C10 H10 119.4
O1 C11 N1 123.28(15)
O1 C11 C1 120.72(14)
N1 C11 C1 115.98(12)
N2 C12 C14 126.69(15)
N2 C12 C13 116.84(16)
C14 C12 C13 116.47(16)
C12 C13 H13A 109.5
C12 C13 H13B 109.5
H13A C13 H13B 109.5
C12 C13 H13C 109.5
H13A C13 H13C 109.5
H13B C13 H13C 109.5
C12 C14 H14A 109.5
C12 C14 H14B 109.5
H14A C14 H14B 109.5
C12 C14 H14C 109.5
H14A C14 H14C 109.5
H14B C14 H14C 109.5
O2 C15 H15A 109.5
O2 C15 H15B 109.5
H15A C15 H15B 109.5
O2 C15 H15C 109.5
H15A C15 H15C 109.5
H15B C15 H15C 109.5

loop_
_geom_bond_atom_site_label_1
_geom_bond_atom_site_label_2
_geom_bond_distance
N1 C11 1.355(2)
N1 N2 1.4017(18)
N1 H1 0.88(2)
N2 C12 1.286(2)
O1 C11 1.2352(19)
O2 C6 1.3733(19)
O2 C15 1.434(2)
C1 C2 1.385(2)
C1 C10 1.426(2)
C1 C11 1.502(2)
C2 C3 1.419(2)
C2 H2 0.9500
C3 C8 1.4245(18)
C3 C4 1.432(2)
C4 C5 1.364(2)
C4 H4 0.9500
C5 C6 1.424(2)
C5 H5 0.9500
C6 C7 1.380(2)
C7 C8 1.431(2)
C7 H7 0.9500
C8 C9 1.431(2)
C9 C10 1.376(2)
C9 H9 0.9500
C10 H10 0.9500
C12 C14 1.496(3)
C12 C13 1.496(2)
C13 H13A 0.9800
C13 H13B 0.9800
C13 H13C 0.9800
C14 H14A 0.9800
C14 H14B 0.9800
C14 H14C 0.9800
C15 H15A 0.9800
C15 H15B 0.9800
C15 H15C 0.9800

loop_
_geom_hbond_atom_site_label_D
_geom_hbond_atom_site_label_H
_geom_hbond_atom_site_label_A
_geom_hbond_site_symmetry_A
_geom_hbond_distance_DH
_geom_hbond_distance_HA
_geom_hbond_distance_DA
_geom_hbond_angle_DHA
N1 H1 O1 2_564 0.88(2) 1.98(2) 2.8222(17) 161.3(19)

loop_
_geom_torsion_atom_site_label_1
_geom_torsion_atom_site_label_2
_geom_torsion_atom_site_label_3
_geom_torsion_atom_site_label_4
_geom_torsion
C11 N1 N2 C12 164.11(15)
C10 C1 C2 C3 -0.6(2)
C11 C1 C2 C3 176.83(12)
C1 C2 C3 C8 -1.0(2)
C1 C2 C3 C4 179.63(15)
C2 C3 C4 C5 178.74(14)
C8 C3 C4 C5 -0.7(2)
C3 C4 C5 C6 -1.7(3)
C15 O2 C6 C7 -7.3(3)
C15 O2 C6 C5 172.53(17)
C4 C5 C6 O2 -177.47(15)
C4 C5 C6 C7 2.3(3)
O2 C6 C7 C8 179.27(14)
C5 C6 C7 C8 -0.5(2)
C2 C3 C8 C7 -176.96(13)
C4 C3 C8 C7 2.4(2)
C2 C3 C8 C9 2.07(19)
C4 C3 C8 C9 -178.54(15)
C6 C7 C8 C3 -1.9(2)
C6 C7 C8 C9 179.15(14)
C3 C8 C9 C10 -1.6(2)
C7 C8 C9 C10 177.36(13)
C8 C9 C10 C1 0.1(2)
C2 C1 C10 C9 1.0(2)
C11 C1 C10 C9 -176.49(13)
N2 N1 C11 O1 -4.0(2)
N2 N1 C11 C1 177.15(14)
C2 C1 C11 O1 -157.24(15)
C10 C1 C11 O1 20.2(2)
C2 C1 C11 N1 21.6(2)
C10 C1 C11 N1 -160.97(13)
N1 N2 C12 C14 -2.2(3)
N1 N2 C12 C13 177.68(19)

loop_
_cod_related_entry_id
_cod_related_entry_database
_cod_related_entry_code
1 ChemSpider 21124009
